data_4331511
loop_
_publ_author_name
'Adams, Richard D.'
'Smith, Jack L.'

_publ_section_title
;
 Rhodium Cluster Complexes Containing Bridging Phenylgermanium Ligands
;
_journal_issue 12
_journal_name_full 'Inorganic Chemistry'
_journal_page_first 4276
_journal_page_last 4281
_journal_paper_doi 10.1021/ic050372e
_journal_volume 44
_journal_year 2005
_chemical_formula_moiety "'C48 H30 Ge6 O12 Rh8"
_chemical_formula_sum 'C48 H30 Ge6 O12 Rh8'
_chemical_formula_weight 2057.54
_chemical_name_systematic
; 
 ? 
;
_space_group_IT_number 14
_symmetry_cell_setting monoclinic
_symmetry_space_group_name_Hall '-P 2yn'
_symmetry_space_group_name_H-M 'P 1 21/n 1'
_atom_sites_solution_hydrogens geom
_atom_sites_solution_primary direct
_atom_sites_solution_secondary difmap
_audit_creation_method SHELXL-97
_cell_angle_alpha 90.00
_cell_angle_beta 94.127(3)
_cell_angle_gamma 90.00
_cell_formula_units_Z 4
_cell_length_a 13.2207(13)
_cell_length_b 21.769(2)
_cell_length_c 19.867(2)
_cell_measurement_reflns_used 3646
_cell_measurement_temperature 296(2)
_cell_measurement_theta_max 22.89
_cell_measurement_theta_min 2.26
_cell_volume 5702.9(10)
_computing_cell_refinement 'SAINT+  V6.2 (Bruker, 2001)'
_computing_data_collection 'SMART V5.625 (Bruker, 2001)'
_computing_data_reduction 'SAINT+  V6.2'
_computing_molecular_graphics 'SHELXTL V6.1 (Sheldrick, 1997)'
_computing_publication_material 'SHELXTL V6.1'
_computing_structure_refinement 'SHELXL-97 (Sheldrick, 1997)'
_computing_structure_solution 'SHELXS-97 (Sheldrick, 1990)'
_diffrn_ambient_temperature 296(2)
_diffrn_measured_fraction_theta_full 0.995
_diffrn_measured_fraction_theta_max 0.995
_diffrn_measurement_device_type 'Bruker SMART APEX CCD diffractometer'
_diffrn_measurement_method 'omega scans'
_diffrn_radiation_monochromator graphite
_diffrn_radiation_source 'fine-focus sealed tube'
_diffrn_radiation_type MoK\a
_diffrn_radiation_wavelength 0.71073
_diffrn_reflns_av_R_equivalents 0.0504
_diffrn_reflns_av_sigmaI/netI 0.0653
_diffrn_reflns_limit_h_max 15
_diffrn_reflns_limit_h_min -15
_diffrn_reflns_limit_k_max 25
_diffrn_reflns_limit_k_min -25
_diffrn_reflns_limit_l_max 23
_diffrn_reflns_limit_l_min -23
_diffrn_reflns_number 26829
_diffrn_reflns_theta_full 25.03
_diffrn_reflns_theta_max 25.03
_diffrn_reflns_theta_min 1.39
_diffrn_standards_decay_% <1
_exptl_absorpt_coefficient_mu 5.412
_exptl_absorpt_correction_T_max 0.897
_exptl_absorpt_correction_T_min 0.613
_exptl_absorpt_correction_type SADABS
_exptl_absorpt_process_details '(SADABS, Bruker, 1997)'
_exptl_crystal_colour Green
_exptl_crystal_density_diffrn 2.396
_exptl_crystal_density_method 'not measured'
_exptl_crystal_description Bar
_exptl_crystal_F_000 3864
_exptl_crystal_size_max 0.20
_exptl_crystal_size_mid 0.04
_exptl_crystal_size_min 0.02
_refine_diff_density_max 0.586
_refine_diff_density_min -0.546
_refine_diff_density_rms 0.151
_refine_ls_extinction_method none
_refine_ls_goodness_of_fit_ref 0.976
_refine_ls_hydrogen_treatment constr
_refine_ls_matrix_type full
_refine_ls_number_parameters 667
_refine_ls_number_reflns 10017
_refine_ls_number_restraints 0
_refine_ls_restrained_S_all 0.976
_refine_ls_R_factor_all 0.0599
_refine_ls_R_factor_gt 0.0369
_refine_ls_shift/su_max 0.001
_refine_ls_shift/su_mean 0.000
_refine_ls_structure_factor_coef Fsqd
_refine_ls_weighting_details 'calc w=1/[\s^2^(Fo^2^)+(0.0209P)^2^+0.0000P] where P=(Fo^2^+2Fc^2^)/3'
_refine_ls_weighting_scheme calc
_refine_ls_wR_factor_gt 0.0684
_refine_ls_wR_factor_ref 0.0762
_reflns_number_gt 7392
_reflns_number_total 10017
_reflns_threshold_expression >2sigma(I)
_cod_data_source_file ic050372esup1.cif
_cod_data_source_block Rh8Ge6
_cod_depositor_comments
;
The following automatic conversions were performed:

'_symmetry_cell_setting' value 'Monoclinic' changed to 'monoclinic'
according to /home/saulius/struct/CIF-dictionaries/cif_core.dic
dictionary named 'cif_core.dic' version 2.4.2 from 2011-04-26.

Automatic conversion script
Id: cif_fix_values 1891 2012-01-12 08:04:46Z andrius 
;
_cod_original_cell_volume 5703.1(10)
_cod_original_sg_symbol_H-M P2(1)/n
_cod_database_code 4331511

loop_
_symmetry_equiv_pos_as_xyz
'x, y, z'
'-x+1/2, y+1/2, -z+1/2'
'-x, -y, -z'
'x-1/2, -y-1/2, z-1/2'

loop_
_atom_site_label
_atom_site_type_symbol
_atom_site_fract_x
_atom_site_fract_y
_atom_site_fract_z
_atom_site_U_iso_or_equiv
_atom_site_adp_type
_atom_site_occupancy
_atom_site_symmetry_multiplicity
_atom_site_calc_flag
_atom_site_refinement_flags
Rh1 Rh 0.79261(4) 0.18399(2) 0.69100(3) 0.03769(14) Uani 1 1 d .
Rh2 Rh 0.82899(4) 0.27128(2) 0.80193(3) 0.03621(14) Uani 1 1 d .
Rh3 Rh 1.02163(4) 0.23734(3) 0.87425(3) 0.03934(14) Uani 1 1 d .
Rh4 Rh 0.99843(4) 0.19225(2) 0.73850(3) 0.03705(14) Uani 1 1 d .
Rh5 Rh 1.09771(4) 0.27521(2) 0.65107(3) 0.03821(14) Uani 1 1 d .
Rh6 Rh 0.88712(4) 0.29768(2) 0.64858(3) 0.03632(14) Uani 1 1 d .
Rh7 Rh 0.85029(4) 0.39145(2) 0.75044(3) 0.03890(14) Uani 1 1 d .
Rh8 Rh 1.04370(4) 0.33105(2) 0.77797(3) 0.03733(14) Uani 1 1 d .
Ge1 Ge 0.87081(5) 0.16763(3) 0.81331(4) 0.04158(18) Uani 1 1 d .
Ge2 Ge 0.73288(5) 0.29869(3) 0.69968(4) 0.04036(18) Uani 1 1 d .
Ge3 Ge 0.92660(5) 0.34749(3) 0.86168(4) 0.04128(19) Uani 1 1 d .
Ge4 Ge 1.14768(5) 0.24327(3) 0.77953(4) 0.04211(19) Uani 1 1 d .
Ge5 Ge 0.95202(5) 0.19975(3) 0.62063(3) 0.04033(18) Uani 1 1 d .
Ge6 Ge 1.00096(5) 0.38039(3) 0.67448(4) 0.03994(18) Uani 1 1 d .
O11 O 0.5678(4) 0.1650(3) 0.6657(4) 0.120(3) Uani 1 1 d .
O12 O 0.8155(6) 0.0529(3) 0.6508(4) 0.112(3) Uani 1 1 d .
O21 O 0.6800(4) 0.2741(3) 0.9072(3) 0.085(2) Uani 1 1 d .
O31 O 1.0827(4) 0.1142(3) 0.9337(3) 0.085(2) Uani 1 1 d .
O32 O 1.1435(4) 0.3031(3) 0.9849(3) 0.088(2) Uani 1 1 d .
O41 O 1.0945(5) 0.0689(3) 0.7323(3) 0.096(2) Uani 1 1 d .
O51 O 1.0918(5) 0.3243(3) 0.5100(3) 0.0812(19) Uani 1 1 d .
O52 O 1.3072(4) 0.2261(3) 0.6306(3) 0.098(2) Uani 1 1 d .
O61 O 0.7982(4) 0.3296(3) 0.5109(3) 0.0851(19) Uani 1 1 d .
O71 O 0.8943(6) 0.5255(3) 0.7359(4) 0.114(3) Uani 1 1 d .
O72 O 0.6553(5) 0.4274(3) 0.8093(4) 0.103(2) Uani 1 1 d .
O81 O 1.2032(4) 0.4203(3) 0.8255(3) 0.0854(19) Uani 1 1 d .
C11 C 0.6508(6) 0.1759(4) 0.6766(4) 0.067(2) Uani 1 1 d .
C12 C 0.8099(6) 0.1032(4) 0.6637(4) 0.068(2) Uani 1 1 d .
C13 C 0.8359(5) 0.0967(3) 0.8654(4) 0.0433(18) Uani 1 1 d .
C14 C 0.7786(5) 0.1025(4) 0.9198(4) 0.058(2) Uani 1 1 d .
H14 H 0.7532 0.1406 0.9313 0.069 Uiso 1 1 calc R
C15 C 0.7591(7) 0.0510(5) 0.9575(5) 0.081(3) Uani 1 1 d .
H15 H 0.7198 0.0547 0.9943 0.097 Uiso 1 1 calc R
C16 C 0.7964(7) -0.0045(5) 0.9417(5) 0.087(3) Uani 1 1 d .
H16 H 0.7849 -0.0385 0.9685 0.104 Uiso 1 1 calc R
C17 C 0.8512(8) -0.0106(4) 0.8862(5) 0.094(3) Uani 1 1 d .
H17 H 0.8749 -0.0491 0.8745 0.113 Uiso 1 1 calc R
C18 C 0.8715(6) 0.0396(4) 0.8479(4) 0.070(2) Uani 1 1 d .
H18 H 0.9089 0.0353 0.8103 0.083 Uiso 1 1 calc R
C21 C 0.7348(5) 0.2715(3) 0.8653(4) 0.054(2) Uani 1 1 d .
C23 C 0.5942(5) 0.3208(3) 0.6719(4) 0.0460(18) Uani 1 1 d .
C24 C 0.5245(6) 0.3327(4) 0.7185(4) 0.069(2) Uani 1 1 d .
H24 H 0.5416 0.3262 0.7642 0.083 Uiso 1 1 calc R
C25 C 0.4290(6) 0.3542(5) 0.6972(5) 0.092(3) Uani 1 1 d .
H25 H 0.3826 0.3630 0.7289 0.110 Uiso 1 1 calc R
C26 C 0.4024(7) 0.3626(5) 0.6300(6) 0.097(4) Uani 1 1 d .
H26 H 0.3382 0.3771 0.6160 0.117 Uiso 1 1 calc R
C27 C 0.4691(6) 0.3497(5) 0.5848(5) 0.089(3) Uani 1 1 d .
H27 H 0.4505 0.3551 0.5391 0.107 Uiso 1 1 calc R
C28 C 0.5645(5) 0.3288(4) 0.6042(4) 0.062(2) Uani 1 1 d .
H28 H 0.6096 0.3200 0.5717 0.074 Uiso 1 1 calc R
C31 C 1.0544(5) 0.1599(4) 0.9113(4) 0.0517(19) Uani 1 1 d .
C32 C 1.0953(5) 0.2800(4) 0.9427(4) 0.055(2) Uani 1 1 d .
C33 C 0.9058(5) 0.3956(3) 0.9420(3) 0.0441(17) Uani 1 1 d .
C34 C 0.9013(6) 0.3682(4) 1.0049(4) 0.066(2) Uani 1 1 d .
H34 H 0.9119 0.3261 1.0098 0.079 Uiso 1 1 calc R
C35 C 0.8810(7) 0.4037(5) 1.0605(4) 0.085(3) Uani 1 1 d .
H35 H 0.8799 0.3858 1.1030 0.102 Uiso 1 1 calc R
C36 C 0.8626(8) 0.4652(5) 1.0524(5) 0.096(3) Uani 1 1 d .
H36 H 0.8477 0.4888 1.0894 0.115 Uiso 1 1 calc R
C37 C 0.8658(7) 0.4918(5) 0.9918(5) 0.092(3) Uani 1 1 d .
H37 H 0.8532 0.5337 0.9869 0.110 Uiso 1 1 calc R
C38 C 0.8878(6) 0.4569(4) 0.9361(5) 0.073(2) Uani 1 1 d .
H38 H 0.8903 0.4757 0.8942 0.087 Uiso 1 1 calc R
C41 C 1.0583(5) 0.1166(4) 0.7345(4) 0.055(2) Uani 1 1 d .
C43 C 1.2852(5) 0.2205(4) 0.8071(3) 0.0466(19) Uani 1 1 d .
C44 C 1.3302(5) 0.1694(4) 0.7808(4) 0.062(2) Uani 1 1 d .
H44 H 1.2936 0.1450 0.7491 0.074 Uiso 1 1 calc R
C45 C 1.4291(6) 0.1542(4) 0.8012(5) 0.078(3) Uani 1 1 d .
H45 H 1.4583 0.1191 0.7843 0.093 Uiso 1 1 calc R
C46 C 1.4831(6) 0.1902(5) 0.8454(5) 0.079(3) Uani 1 1 d .
H46 H 1.5506 0.1807 0.8573 0.094 Uiso 1 1 calc R
C47 C 1.4418(6) 0.2393(5) 0.8724(5) 0.083(3) Uani 1 1 d .
H47 H 1.4795 0.2629 0.9041 0.100 Uiso 1 1 calc R
C48 C 1.3423(5) 0.2552(4) 0.8531(4) 0.063(2) Uani 1 1 d .
H48 H 1.3139 0.2898 0.8716 0.076 Uiso 1 1 calc R
C51 C 1.0923(5) 0.3062(4) 0.5629(4) 0.054(2) Uani 1 1 d .
C52 C 1.2313(6) 0.2455(4) 0.6441(4) 0.058(2) Uani 1 1 d .
C53 C 0.9695(5) 0.1468(3) 0.5444(3) 0.0433(17) Uani 1 1 d .
C54 C 0.8879(6) 0.1253(4) 0.5039(4) 0.065(2) Uani 1 1 d .
H54 H 0.8225 0.1377 0.5119 0.078 Uiso 1 1 calc R
C55 C 0.9033(7) 0.0856(4) 0.4519(4) 0.083(3) Uani 1 1 d .
H55 H 0.8478 0.0705 0.4255 0.099 Uiso 1 1 calc R
C56 C 0.9978(8) 0.0682(4) 0.4384(4) 0.087(3) Uani 1 1 d .
H56 H 1.0072 0.0423 0.4021 0.104 Uiso 1 1 calc R
C57 C 1.0785(7) 0.0886(4) 0.4775(5) 0.086(3) Uani 1 1 d .
H57 H 1.1435 0.0758 0.4688 0.103 Uiso 1 1 calc R
C58 C 1.0655(6) 0.1277(4) 0.5296(4) 0.065(2) Uani 1 1 d .
H58 H 1.1219 0.1418 0.5558 0.077 Uiso 1 1 calc R
C61 C 0.8324(5) 0.3186(3) 0.5643(4) 0.0491(19) Uani 1 1 d .
C63 C 1.0651(5) 0.4507(3) 0.6360(3) 0.0417(17) Uani 1 1 d .
C64 C 1.1668(5) 0.4613(4) 0.6521(4) 0.053(2) Uani 1 1 d .
H64 H 1.2034 0.4327 0.6789 0.064 Uiso 1 1 calc R
C65 C 1.2159(7) 0.5117(4) 0.6305(5) 0.078(3) Uani 1 1 d .
H65 H 1.2845 0.5177 0.6424 0.093 Uiso 1 1 calc R
C66 C 1.1631(8) 0.5529(4) 0.5915(4) 0.076(3) Uani 1 1 d .
H66 H 1.1958 0.5877 0.5769 0.092 Uiso 1 1 calc R
C67 C 1.0625(8) 0.5446(4) 0.5729(4) 0.074(3) Uani 1 1 d .
H67 H 1.0274 0.5733 0.5455 0.089 Uiso 1 1 calc R
C68 C 1.0129(6) 0.4927(3) 0.5954(4) 0.061(2) Uani 1 1 d .
H68 H 0.9445 0.4866 0.5828 0.073 Uiso 1 1 calc R
C71 C 0.8811(6) 0.4743(4) 0.7384(5) 0.070(2) Uani 1 1 d .
C72 C 0.7285(6) 0.4120(3) 0.7870(4) 0.064(2) Uani 1 1 d .
C81 C 1.1416(5) 0.3858(4) 0.8074(4) 0.052(2) Uani 1 1 d .

loop_
_atom_site_aniso_label
_atom_site_aniso_U_11
_atom_site_aniso_U_22
_atom_site_aniso_U_33
_atom_site_aniso_U_23
_atom_site_aniso_U_13
_atom_site_aniso_U_12
Rh1 0.0392(3) 0.0326(3) 0.0409(3) 0.0016(2) 0.0008(2) -0.0045(2)
Rh2 0.0355(3) 0.0322(3) 0.0408(3) 0.0024(2) 0.0020(2) -0.0013(2)
Rh3 0.0398(3) 0.0410(3) 0.0367(3) 0.0032(3) -0.0005(2) 0.0000(3)
Rh4 0.0377(3) 0.0352(3) 0.0381(3) 0.0030(2) 0.0021(2) -0.0003(3)
Rh5 0.0366(3) 0.0376(3) 0.0409(3) 0.0017(3) 0.0065(2) 0.0003(3)
Rh6 0.0359(3) 0.0317(3) 0.0413(3) 0.0036(2) 0.0028(2) -0.0005(2)
Rh7 0.0381(3) 0.0308(3) 0.0482(3) 0.0018(3) 0.0066(2) 0.0006(3)
Rh8 0.0364(3) 0.0356(3) 0.0403(3) 0.0013(2) 0.0043(2) -0.0005(3)
Ge1 0.0468(4) 0.0329(4) 0.0454(4) 0.0069(3) 0.0062(3) 0.0002(4)
Ge2 0.0348(4) 0.0402(4) 0.0459(4) 0.0052(4) 0.0014(3) 0.0010(3)
Ge3 0.0419(4) 0.0393(5) 0.0431(4) -0.0040(3) 0.0062(3) -0.0032(4)
Ge4 0.0347(4) 0.0440(5) 0.0472(4) 0.0009(4) -0.0003(3) 0.0029(3)
Ge5 0.0468(4) 0.0351(4) 0.0389(4) -0.0005(3) 0.0021(3) 0.0018(4)
Ge6 0.0410(4) 0.0344(4) 0.0449(4) 0.0038(3) 0.0063(3) -0.0042(3)
O11 0.049(4) 0.099(6) 0.210(9) -0.015(5) -0.005(4) -0.023(4)
O12 0.145(6) 0.035(4) 0.157(7) -0.017(4) 0.025(5) -0.014(4)
O21 0.066(4) 0.113(6) 0.082(5) -0.007(4) 0.039(3) -0.016(4)
O31 0.100(5) 0.058(4) 0.094(5) 0.021(4) -0.020(4) 0.017(4)
O32 0.087(4) 0.101(5) 0.071(4) -0.021(4) -0.025(3) -0.011(4)
O41 0.098(5) 0.045(4) 0.143(6) 0.000(4) 0.002(4) 0.027(4)
O51 0.108(5) 0.091(5) 0.046(4) 0.016(3) 0.020(3) 0.010(4)
O52 0.051(4) 0.140(7) 0.108(5) 0.000(4) 0.026(3) 0.026(4)
O61 0.089(4) 0.110(5) 0.054(4) 0.035(4) -0.009(3) 0.000(4)
O71 0.141(6) 0.043(4) 0.170(7) -0.010(4) 0.081(5) -0.012(4)
O72 0.068(4) 0.077(5) 0.171(7) -0.035(5) 0.052(4) 0.001(4)
O81 0.078(4) 0.086(5) 0.091(5) -0.014(4) -0.008(3) -0.034(4)
C11 0.062(5) 0.047(5) 0.092(7) -0.001(5) 0.005(5) -0.017(4)
C12 0.071(5) 0.037(5) 0.096(7) 0.002(5) 0.007(5) -0.010(5)
C13 0.042(4) 0.032(4) 0.056(5) 0.006(4) -0.002(3) -0.004(3)
C14 0.065(5) 0.046(5) 0.065(5) 0.013(4) 0.021(4) 0.002(4)
C15 0.096(7) 0.078(7) 0.071(6) 0.026(6) 0.019(5) -0.015(6)
C16 0.112(8) 0.067(7) 0.081(7) 0.042(6) 0.005(6) -0.022(6)
C17 0.134(9) 0.050(6) 0.099(8) 0.013(6) 0.021(7) 0.007(6)
C18 0.100(7) 0.042(5) 0.070(6) 0.019(4) 0.026(5) -0.014(5)
C21 0.043(4) 0.042(5) 0.078(6) 0.007(4) 0.002(4) -0.006(4)
C23 0.037(4) 0.037(4) 0.063(5) 0.008(4) 0.004(4) 0.002(3)
C24 0.049(5) 0.098(7) 0.063(6) 0.012(5) 0.015(4) -0.006(5)
C25 0.051(5) 0.132(10) 0.096(8) -0.017(7) 0.024(5) 0.019(6)
C26 0.049(5) 0.134(10) 0.107(9) 0.027(8) -0.012(6) 0.017(6)
C27 0.059(6) 0.116(9) 0.091(8) 0.028(6) -0.013(5) 0.009(6)
C28 0.042(4) 0.077(6) 0.066(5) 0.020(5) -0.002(4) 0.009(4)
C31 0.055(4) 0.052(5) 0.047(5) 0.000(4) -0.007(4) -0.001(4)
C32 0.056(5) 0.056(5) 0.052(5) -0.003(4) -0.005(4) 0.005(4)
C33 0.039(4) 0.049(5) 0.045(4) -0.006(4) 0.006(3) 0.003(4)
C34 0.078(6) 0.067(6) 0.053(5) -0.006(5) 0.012(4) -0.010(5)
C35 0.100(7) 0.107(9) 0.051(6) -0.013(6) 0.016(5) 0.004(7)
C36 0.113(8) 0.101(9) 0.075(7) -0.051(7) 0.010(6) 0.033(7)
C37 0.120(8) 0.066(7) 0.087(8) -0.028(6) -0.006(6) 0.011(6)
C38 0.086(6) 0.051(6) 0.080(6) -0.019(5) 0.001(5) 0.011(5)
C41 0.055(5) 0.049(5) 0.059(5) 0.001(4) 0.000(4) 0.006(4)
C43 0.039(4) 0.059(5) 0.042(4) 0.015(4) 0.002(3) 0.007(4)
C44 0.051(5) 0.062(6) 0.072(6) 0.013(5) 0.000(4) 0.008(4)
C45 0.055(5) 0.067(6) 0.112(8) 0.011(6) 0.016(5) 0.024(5)
C46 0.042(5) 0.087(8) 0.106(8) 0.025(6) 0.003(5) 0.018(5)
C47 0.044(5) 0.119(9) 0.084(7) -0.003(6) -0.010(5) -0.003(5)
C48 0.042(4) 0.089(7) 0.057(5) 0.000(5) -0.004(4) 0.012(4)
C51 0.051(5) 0.057(5) 0.053(5) -0.001(4) 0.014(4) 0.000(4)
C52 0.052(5) 0.064(6) 0.060(5) 0.010(4) 0.010(4) -0.005(4)
C53 0.055(4) 0.038(4) 0.038(4) 0.001(3) 0.006(3) 0.000(4)
C54 0.058(5) 0.071(6) 0.065(6) -0.018(5) -0.008(4) 0.004(4)
C55 0.087(7) 0.092(8) 0.066(6) -0.016(6) -0.012(5) -0.010(6)
C56 0.123(9) 0.081(8) 0.060(6) -0.030(5) 0.030(6) -0.005(7)
C57 0.080(6) 0.099(8) 0.083(7) -0.042(6) 0.025(5) 0.001(6)
C58 0.051(5) 0.078(6) 0.065(6) -0.019(5) 0.013(4) -0.012(5)
C61 0.049(4) 0.049(5) 0.050(5) 0.010(4) 0.012(4) 0.004(4)
C63 0.050(4) 0.040(4) 0.037(4) 0.000(3) 0.014(3) -0.008(4)
C64 0.052(5) 0.054(5) 0.055(5) 0.005(4) 0.011(4) -0.009(4)
C65 0.071(6) 0.075(7) 0.088(7) 0.004(6) 0.019(5) -0.038(6)
C66 0.109(8) 0.058(6) 0.065(6) -0.003(5) 0.027(6) -0.028(6)
C67 0.122(8) 0.043(5) 0.057(6) 0.022(4) 0.013(5) 0.013(6)
C68 0.085(6) 0.047(5) 0.049(5) 0.011(4) -0.009(4) -0.003(5)
C71 0.066(5) 0.047(6) 0.101(7) -0.001(5) 0.026(5) 0.004(5)
C72 0.066(5) 0.033(5) 0.094(7) -0.016(4) 0.021(5) -0.010(4)
C81 0.052(4) 0.060(5) 0.047(5) -0.008(4) 0.008(4) -0.003(4)

loop_
_atom_type_symbol
_atom_type_description
_atom_type_scat_dispersion_real
_atom_type_scat_dispersion_imag
_atom_type_scat_source
C C 0.0033 0.0016 'International Tables Vol C Tables 4.2.6.8 and 6.1.1.4'
H H 0.0000 0.0000 'International Tables Vol C Tables 4.2.6.8 and 6.1.1.4'
O O 0.0106 0.0060 'International Tables Vol C Tables 4.2.6.8 and 6.1.1.4'
Ge Ge 0.1547 1.8001 'International Tables Vol C Tables 4.2.6.8 and 6.1.1.4'
Rh Rh -1.1178 0.9187 'International Tables Vol C Tables 4.2.6.8 and 6.1.1.4'

loop_
_geom_angle_atom_site_label_1
_geom_angle_atom_site_label_2
_geom_angle_atom_site_label_3
_geom_angle
C12 Rh1 C11 90.5(3)
C12 Rh1 Ge1 95.4(3)
C11 Rh1 Ge1 117.0(3)
C12 Rh1 Ge2 164.0(3)
C11 Rh1 Ge2 78.4(2)
Ge1 Rh1 Ge2 99.80(3)
C12 Rh1 Ge5 81.3(3)
C11 Rh1 Ge5 139.2(3)
Ge1 Rh1 Ge5 103.58(3)
Ge2 Rh1 Ge5 99.60(3)
C12 Rh1 Rh4 91.3(2)
C11 Rh1 Rh4 169.1(3)
Ge1 Rh1 Rh4 52.12(2)
Ge2 Rh1 Rh4 101.81(2)
Ge5 Rh1 Rh4 51.68(2)
C12 Rh1 Rh2 144.9(3)
C11 Rh1 Rh2 106.4(3)
Ge1 Rh1 Rh2 49.51(2)
Ge2 Rh1 Rh2 50.72(2)
Ge5 Rh1 Rh2 102.76(2)
Rh4 Rh1 Rh2 66.669(18)
C12 Rh1 Rh6 130.7(3)
C11 Rh1 Rh6 118.5(2)
Ge1 Rh1 Rh6 103.67(2)
Ge2 Rh1 Rh6 49.56(2)
Ge5 Rh1 Rh6 50.35(2)
Rh4 Rh1 Rh6 67.698(18)
Rh2 Rh1 Rh6 67.451(19)
C21 Rh2 Ge1 96.0(2)
C21 Rh2 Ge3 91.5(2)
Ge1 Rh2 Ge3 120.85(3)
C21 Rh2 Ge2 103.7(2)
Ge1 Rh2 Ge2 115.57(3)
Ge3 Rh2 Ge2 119.20(3)
C21 Rh2 Rh7 109.6(2)
Ge1 Rh2 Rh7 154.29(3)
Ge3 Rh2 Rh7 57.91(2)
Ge2 Rh2 Rh7 61.53(2)
C21 Rh2 Rh1 115.9(2)
Ge1 Rh2 Rh1 57.91(2)
Ge3 Rh2 Rh1 152.57(3)
Ge2 Rh2 Rh1 58.24(2)
Rh7 Rh2 Rh1 110.10(2)
C21 Rh2 Rh3 105.9(2)
Ge1 Rh2 Rh3 61.06(2)
Ge3 Rh2 Rh3 60.48(2)
Ge2 Rh2 Rh3 150.42(3)
Rh7 Rh2 Rh3 107.76(2)
Rh1 Rh2 Rh3 107.22(2)
C21 Rh2 Rh4 144.3(2)
Ge1 Rh2 Rh4 48.78(2)
Ge3 Rh2 Rh4 101.84(3)
Ge2 Rh2 Rh4 98.38(3)
Rh7 Rh2 Rh4 105.51(2)
Rh1 Rh2 Rh4 55.110(17)
Rh3 Rh2 Rh4 56.034(17)
C21 Rh2 Rh8 139.2(2)
Ge1 Rh2 Rh8 101.65(3)
Ge3 Rh2 Rh8 47.95(2)
Ge2 Rh2 Rh8 101.28(3)
Rh7 Rh2 Rh8 57.060(17)
Rh1 Rh2 Rh8 104.63(2)
Rh3 Rh2 Rh8 54.828(17)
Rh4 Rh2 Rh8 59.879(17)
C32 Rh3 C31 93.9(3)
C32 Rh3 Ge4 100.1(2)
C31 Rh3 Ge4 100.7(2)
C32 Rh3 Ge3 80.8(2)
C31 Rh3 Ge3 157.4(2)
Ge4 Rh3 Ge3 101.89(3)
C32 Rh3 Ge1 158.6(2)
C31 Rh3 Ge1 79.3(2)
Ge4 Rh3 Ge1 101.11(3)
Ge3 Rh3 Ge1 97.62(3)
C32 Rh3 Rh8 93.5(2)
C31 Rh3 Rh8 151.8(2)
Ge4 Rh3 Rh8 51.15(2)
Ge3 Rh3 Rh8 50.86(2)
Ge1 Rh3 Rh8 102.10(2)
C32 Rh3 Rh4 150.8(2)
C31 Rh3 Rh4 93.8(2)
Ge4 Rh3 Rh4 50.79(2)
Ge3 Rh3 Rh4 101.47(2)
Ge1 Rh3 Rh4 50.55(2)
Rh8 Rh3 Rh4 67.64(2)
C32 Rh3 Rh2 128.6(2)
C31 Rh3 Rh2 125.9(2)
Ge4 Rh3 Rh2 102.25(3)
Ge3 Rh3 Rh2 49.49(2)
Ge1 Rh3 Rh2 48.57(2)
Rh8 Rh3 Rh2 67.305(18)
Rh4 Rh3 Rh2 66.053(18)
C41 Rh4 Ge4 94.9(2)
C41 Rh4 Ge5 95.8(2)
Ge4 Rh4 Ge5 117.21(3)
C41 Rh4 Ge1 98.8(2)
Ge4 Rh4 Ge1 120.11(3)
Ge5 Rh4 Ge1 118.91(3)
C41 Rh4 Rh1 109.7(2)
Ge4 Rh4 Rh1 155.33(3)
Ge5 Rh4 Rh1 60.12(2)
Ge1 Rh4 Rh1 59.09(2)
C41 Rh4 Rh3 109.4(2)
Ge4 Rh4 Rh3 58.88(2)
Ge5 Rh4 Rh3 154.66(3)
Ge1 Rh4 Rh3 61.56(2)
Rh1 Rh4 Rh3 111.84(2)
C41 Rh4 Rh5 108.6(2)
Ge4 Rh4 Rh5 60.51(2)
Ge5 Rh4 Rh5 57.44(2)
Ge1 Rh4 Rh5 152.53(3)
Rh1 Rh4 Rh5 107.94(2)
Rh3 Rh4 Rh5 109.24(2)
C41 Rh4 Rh2 145.9(2)
Ge4 Rh4 Rh2 101.86(3)
Ge5 Rh4 Rh2 102.41(3)
Ge1 Rh4 Rh2 47.21(2)
Rh1 Rh4 Rh2 58.221(18)
Rh3 Rh4 Rh2 57.913(17)
Rh5 Rh4 Rh2 105.41(2)
C41 Rh4 Rh8 142.6(2)
Ge4 Rh4 Rh8 47.67(2)
Ge5 Rh4 Rh8 102.04(3)
Ge1 Rh4 Rh8 100.91(3)
Rh1 Rh4 Rh8 107.71(2)
Rh3 Rh4 Rh8 55.583(17)
Rh5 Rh4 Rh8 57.733(18)
Rh2 Rh4 Rh8 60.554(17)
C51 Rh5 C52 91.6(3)
C51 Rh5 Ge5 91.9(2)
C52 Rh5 Ge5 116.8(2)
C51 Rh5 Ge6 82.4(2)
C52 Rh5 Ge6 139.7(2)
Ge5 Rh5 Ge6 103.18(3)
C51 Rh5 Ge4 166.8(2)
C52 Rh5 Ge4 79.3(2)
Ge5 Rh5 Ge4 100.80(3)
Ge6 Rh5 Ge4 98.30(3)
C51 Rh5 Rh6 87.1(2)
C52 Rh5 Rh6 168.7(2)
Ge5 Rh5 Rh6 52.07(2)
Ge6 Rh5 Rh6 51.15(2)
Ge4 Rh5 Rh6 103.69(3)
C51 Rh5 Rh4 143.1(2)
C52 Rh5 Rh4 107.3(2)
Ge5 Rh5 Rh4 51.40(2)
Ge6 Rh5 Rh4 100.76(3)
Ge4 Rh5 Rh4 49.95(2)
Rh6 Rh5 Rh4 68.182(19)
C51 Rh5 Rh8 131.3(2)
C52 Rh5 Rh8 119.3(2)
Ge5 Rh5 Rh8 104.03(3)
Ge6 Rh5 Rh8 49.30(2)
Ge4 Rh5 Rh8 49.30(2)
Rh6 Rh5 Rh8 69.056(19)
Rh4 Rh5 Rh8 65.96(2)
C61 Rh6 Ge2 95.5(2)
C61 Rh6 Ge5 97.7(2)
Ge2 Rh6 Ge5 116.72(3)
C61 Rh6 Ge6 102.2(2)
Ge2 Rh6 Ge6 117.13(3)
Ge5 Rh6 Ge6 119.71(3)
C61 Rh6 Rh5 112.5(2)
Ge2 Rh6 Rh5 151.89(3)
Ge5 Rh6 Rh5 58.47(2)
Ge6 Rh6 Rh5 61.30(2)
C61 Rh6 Rh1 108.9(2)
Ge2 Rh6 Rh1 58.65(2)
Ge5 Rh6 Rh1 58.50(2)
Ge6 Rh6 Rh1 148.77(3)
Rh5 Rh6 Rh1 106.84(2)
C61 Rh6 Rh7 112.5(2)
Ge2 Rh6 Rh7 60.17(2)
Ge5 Rh6 Rh7 149.71(3)
Ge6 Rh6 Rh7 57.25(2)
Rh5 Rh6 Rh7 108.67(2)
Rh1 Rh6 Rh7 107.10(2)
C72 Rh7 C71 91.2(3)
C72 Rh7 Ge3 92.9(3)
C71 Rh7 Ge3 113.4(3)
C72 Rh7 Ge6 165.4(3)
C71 Rh7 Ge6 80.3(3)
Ge3 Rh7 Ge6 101.35(3)
C72 Rh7 Ge2 80.5(2)
C71 Rh7 Ge2 143.1(3)
Ge3 Rh7 Ge2 102.96(3)
Ge6 Rh7 Ge2 99.10(3)
C72 Rh7 Rh2 88.3(2)
C71 Rh7 Rh2 165.2(3)
Ge3 Rh7 Rh2 51.91(2)
Ge6 Rh7 Rh2 102.99(3)
Ge2 Rh7 Rh2 51.23(2)
C72 Rh7 Rh8 144.1(3)
C71 Rh7 Rh8 105.4(3)
Ge3 Rh7 Rh8 51.39(2)
Ge6 Rh7 Rh8 50.41(2)
Ge2 Rh7 Rh8 101.97(3)
Rh2 Rh7 Rh8 67.729(19)
C72 Rh7 Rh6 128.6(2)
C71 Rh7 Rh6 122.2(3)
Ge3 Rh7 Rh6 105.15(3)
Ge6 Rh7 Rh6 50.45(2)
Ge2 Rh7 Rh6 48.87(2)
Rh2 Rh7 Rh6 68.44(2)
Rh8 Rh7 Rh6 68.067(18)
C81 Rh8 Ge6 95.9(2)
C81 Rh8 Ge4 97.2(2)
Ge6 Rh8 Ge4 119.06(3)
C81 Rh8 Ge3 99.2(2)
Ge6 Rh8 Ge3 114.51(3)
Ge4 Rh8 Ge3 121.46(3)
C81 Rh8 Rh3 111.1(2)
Ge6 Rh8 Rh3 153.03(3)
Ge4 Rh8 Rh3 59.57(2)
Ge3 Rh8 Rh3 62.06(2)
C81 Rh8 Rh7 111.1(2)
Ge6 Rh8 Rh7 58.24(2)
Ge4 Rh8 Rh7 151.58(3)
Ge3 Rh8 Rh7 56.83(2)
Rh3 Rh8 Rh7 108.86(2)
C81 Rh8 Rh5 109.6(2)
Ge6 Rh8 Rh5 59.73(2)
Ge4 Rh8 Rh5 59.77(2)
Ge3 Rh8 Rh5 150.93(3)
Rh3 Rh8 Rh5 109.03(2)
Rh7 Rh8 Rh5 107.01(2)
C81 Rh8 Rh4 145.0(2)
Ge6 Rh8 Rh4 100.95(3)
Ge4 Rh8 Rh4 47.81(2)
Ge3 Rh8 Rh4 101.28(3)
Rh3 Rh8 Rh4 56.780(18)
Rh7 Rh8 Rh4 103.77(2)
Rh5 Rh8 Rh4 56.309(17)
C81 Rh8 Rh2 146.8(2)
Ge6 Rh8 Rh2 98.99(2)
Ge4 Rh8 Rh2 101.08(3)
Ge3 Rh8 Rh2 47.64(2)
Rh3 Rh8 Rh2 57.867(17)
Rh7 Rh8 Rh2 55.211(18)
Rh5 Rh8 Rh2 103.51(2)
Rh4 Rh8 Rh2 59.567(16)
C13 Ge1 Rh2 139.6(2)
C13 Ge1 Rh4 136.0(2)
Rh2 Ge1 Rh4 84.01(3)
C13 Ge1 Rh1 121.08(19)
Rh2 Ge1 Rh1 72.58(3)
Rh4 Ge1 Rh1 68.79(3)
C13 Ge1 Rh3 113.77(19)
Rh2 Ge1 Rh3 70.37(3)
Rh4 Ge1 Rh3 67.89(3)
Rh1 Ge1 Rh3 124.75(3)
C23 Ge2 Rh6 135.6(2)
C23 Ge2 Rh2 137.6(2)
Rh6 Ge2 Rh2 86.56(3)
C23 Ge2 Rh1 120.0(2)
Rh6 Ge2 Rh1 71.79(3)
Rh2 Ge2 Rh1 71.04(2)
C23 Ge2 Rh7 115.3(2)
Rh6 Ge2 Rh7 70.96(3)
Rh2 Ge2 Rh7 67.25(2)
Rh1 Ge2 Rh7 124.62(3)
C33 Ge3 Rh2 133.2(2)
C33 Ge3 Rh8 142.4(2)
Rh2 Ge3 Rh8 84.42(3)
C33 Ge3 Rh7 116.0(2)
Rh2 Ge3 Rh7 70.18(3)
Rh8 Ge3 Rh7 71.78(3)
C33 Ge3 Rh3 119.5(2)
Rh2 Ge3 Rh3 70.04(3)
Rh8 Ge3 Rh3 67.09(3)
Rh7 Ge3 Rh3 124.33(3)
C43 Ge4 Rh8 138.8(2)
C43 Ge4 Rh4 136.6(2)
Rh8 Ge4 Rh4 84.51(3)
C43 Ge4 Rh3 114.9(2)
Rh8 Ge4 Rh3 69.28(3)
Rh4 Ge4 Rh3 70.33(3)
C43 Ge4 Rh5 120.0(2)
Rh8 Ge4 Rh5 70.93(2)
Rh4 Ge4 Rh5 69.54(2)
Rh3 Ge4 Rh5 125.01(3)
C53 Ge5 Rh6 141.6(2)
C53 Ge5 Rh4 133.9(2)
Rh6 Ge5 Rh4 84.47(3)
C53 Ge5 Rh5 115.9(2)
Rh6 Ge5 Rh5 69.46(3)
Rh4 Ge5 Rh5 71.16(2)
C53 Ge5 Rh1 119.0(2)
Rh6 Ge5 Rh1 71.15(3)
Rh4 Ge5 Rh1 68.21(3)
Rh5 Ge5 Rh1 124.96(3)
C63 Ge6 Rh8 128.51(19)
C63 Ge6 Rh6 143.32(19)
Rh8 Ge6 Rh6 87.24(3)
C63 Ge6 Rh7 122.2(2)
Rh8 Ge6 Rh7 71.35(3)
Rh6 Ge6 Rh7 72.30(3)
C63 Ge6 Rh5 112.3(2)
Rh8 Ge6 Rh5 70.97(3)
Rh6 Ge6 Rh5 67.56(3)
Rh7 Ge6 Rh5 125.18(3)
O11 C11 Rh1 172.8(8)
O12 C12 Rh1 174.7(9)
C14 C13 C18 120.0(7)
C14 C13 Ge1 121.0(6)
C18 C13 Ge1 119.0(6)
C13 C14 C15 119.2(8)
C16 C15 C14 121.0(9)
C15 C16 C17 119.8(9)
C16 C17 C18 120.4(9)
C17 C18 C13 119.6(8)
O21 C21 Rh2 175.7(7)
C24 C23 C28 118.2(7)
C24 C23 Ge2 121.3(6)
C28 C23 Ge2 120.3(6)
C23 C24 C25 119.8(8)
C26 C25 C24 120.5(8)
C27 C26 C25 119.6(8)
C26 C27 C28 121.4(9)
C27 C28 C23 120.4(8)
O31 C31 Rh3 174.2(7)
O32 C32 Rh3 176.1(7)
C38 C33 C34 118.8(7)
C38 C33 Ge3 119.4(6)
C34 C33 Ge3 121.6(6)
C33 C34 C35 119.9(9)
C36 C35 C34 119.6(9)
C37 C36 C35 120.8(9)
C36 C37 C38 120.0(10)
C33 C38 C37 120.9(9)
O41 C41 Rh4 179.0(8)
C48 C43 C44 117.7(6)
C48 C43 Ge4 120.7(6)
C44 C43 Ge4 121.5(5)
C45 C44 C43 120.4(8)
C46 C45 C44 120.0(9)
C47 C46 C45 121.2(8)
C46 C47 C48 119.8(9)
C43 C48 C47 120.9(8)
O51 C51 Rh5 178.1(7)
O52 C52 Rh5 170.2(7)
C54 C53 C58 117.6(7)
C54 C53 Ge5 121.8(6)
C58 C53 Ge5 120.6(5)
C55 C54 C53 120.0(8)
C56 C55 C54 121.0(8)
C57 C56 C55 119.9(9)
C56 C57 C58 120.4(9)
C57 C58 C53 121.1(7)
O61 C61 Rh6 177.7(7)
C68 C63 C64 117.7(7)
C64 C63 Ge6 119.2(5)
C65 C64 C63 122.7(8)
C66 C65 C64 118.7(8)
C65 C66 C67 121.4(9)
C66 C67 C68 119.4(8)
C63 C68 C67 120.0(8)
O71 C71 Rh7 173.6(9)
O72 C72 Rh7 176.8(7)
O81 C81 Rh8 179.6(8)

loop_
_geom_bond_atom_site_label_1
_geom_bond_atom_site_label_2
_geom_bond_distance
Rh1 C12 1.860(9)
Rh1 C11 1.884(8)
Rh1 Ge1 2.5959(9)
Rh1 Ge2 2.6284(9)
Rh1 Ge5 2.6340(9)
Rh1 Rh4 2.8208(7)
Rh1 Rh2 2.9234(8)
Rh1 Rh6 2.9237(8)
Rh2 C21 1.834(9)
Rh2 Ge1 2.3302(9)
Rh2 Ge3 2.3679(9)
Rh2 Ge2 2.3928(8)
Rh2 Rh7 2.8304(8)
Rh2 Rh3 2.9274(7)
Rh2 Rh4 3.1578(8)
Rh2 Rh8 3.1893(8)
Rh3 C32 1.863(7)
Rh3 C31 1.879(8)
Rh3 Ge4 2.6052(9)
Rh3 Ge3 2.7102(9)
Rh3 Ge1 2.7197(9)
Rh3 Rh8 2.8258(8)
Rh3 Rh4 2.8657(8)
Rh4 C41 1.831(8)
Rh4 Ge4 2.3580(8)
Rh4 Ge5 2.3833(9)
Rh4 Ge1 2.3882(9)
Rh4 Rh5 2.8862(8)
Rh4 Rh8 3.1678(8)
Rh5 C51 1.874(8)
Rh5 C52 1.896(8)
Rh5 Ge5 2.5704(9)
Rh5 Ge6 2.6797(9)
Rh5 Ge4 2.6815(9)
Rh5 Rh6 2.8237(7)
Rh5 Rh8 2.9331(8)
Rh6 C61 1.834(7)
Rh6 Ge2 2.3424(9)
Rh6 Ge5 2.3787(9)
Rh6 Ge6 2.3793(9)
Rh6 Rh7 2.9397(8)
Rh7 C72 1.868(9)
Rh7 C71 1.869(9)
Rh7 Ge3 2.5490(9)
Rh7 Ge6 2.5954(9)
Rh7 Ge2 2.6979(9)
Rh7 Rh8 2.8923(7)
Rh8 C81 1.824(8)
Rh8 Ge6 2.3523(9)
Rh8 Ge4 2.3529(9)
Rh8 Ge3 2.3794(9)
Ge1 C13 1.934(7)
Ge2 C23 1.937(6)
Ge3 C33 1.945(7)
Ge4 C43 1.926(6)
Ge5 C53 1.931(7)
Ge6 C63 1.933(7)
O11 C11 1.129(8)
O12 C12 1.128(9)
O21 C21 1.143(9)
O31 C31 1.141(8)
O32 C32 1.134(8)
O41 C41 1.146(8)
O51 C51 1.121(8)
O52 C52 1.139(8)
O61 C61 1.147(8)
O71 C71 1.128(9)
O72 C72 1.142(9)
O81 C81 1.148(8)
C13 C14 1.370(9)
C13 C18 1.382(10)
C14 C15 1.382(11)
C15 C16 1.352(12)
C16 C17 1.368(12)
C17 C18 1.370(11)
C23 C24 1.377(10)
C23 C28 1.385(9)
C24 C25 1.384(10)
C25 C26 1.368(12)
C26 C27 1.333(12)
C27 C28 1.370(10)
C33 C38 1.359(10)
C33 C34 1.390(10)
C34 C35 1.390(11)
C35 C36 1.369(13)
C36 C37 1.340(13)
C37 C38 1.391(11)
C43 C48 1.370(10)
C43 C44 1.382(10)
C44 C45 1.381(10)
C45 C46 1.344(12)
C46 C47 1.330(12)
C47 C48 1.388(10)
C53 C54 1.380(9)
C53 C58 1.387(9)
C54 C55 1.373(11)
C55 C56 1.351(12)
C56 C57 1.349(11)
C57 C58 1.361(10)
C63 C68 1.373(9)
C63 C64 1.380(9)
C64 C65 1.361(10)
C65 C66 1.346(11)
C66 C67 1.366(11)
C67 C68 1.395(10)
